data_7210598
loop_
_publ_author_name
'Zhou, Xiang'
'Liu, Ping'
'Huang, Wen-Huan'
'Kang, Meng'
'Wang, Yao-Yu'
'Shi, Qi-Zhen'

_publ_section_title
;
 Solvents influence on sizes of channels in three fry topological
 Mn(ii)-MOFs based on metal--carboxylate chains: syntheses, structures and
 magnetic properties
;
_journal_issue 40
_journal_name_full CrystEngComm
_journal_page_first 8125
_journal_paper_doi 10.1039/c3ce41120f
_journal_volume 15
_journal_year 2013
_chemical_formula_sum 'C30 H30 Mn2 N2 O11'
_chemical_formula_weight 704.44
_chemical_name_systematic
; 
 ? 
;
_space_group_IT_number 14
_symmetry_cell_setting monoclinic
_symmetry_space_group_name_Hall '-P 2ybc'
_symmetry_space_group_name_H-M 'P 1 21/c 1'
_atom_sites_solution_hydrogens geom
_atom_sites_solution_primary direct
_atom_sites_solution_secondary difmap
_audit_creation_method SHELXL-97
_cell_angle_alpha 90.00
_cell_angle_beta 123.145(11)
_cell_angle_gamma 90.00
_cell_formula_units_Z 4
_cell_length_a 12.646(3)
_cell_length_b 14.834(4)
_cell_length_c 18.979(3)
_cell_measurement_temperature 296(2)
_cell_volume 2981.0(12)
_computing_cell_refinement 'Bruker SMART'
_computing_data_collection 'Bruker SMART'
_computing_data_reduction 'Bruker SMART'
_computing_molecular_graphics 'Bruker SHELXTL'
_computing_publication_material 'Bruker SHELXTL'
_computing_structure_refinement 'SHELXL-97 (Sheldrick, 1997)'
_computing_structure_solution 'SHELXS-97 (Sheldrick, 1990)'
_diffrn_ambient_temperature 296(2)
_diffrn_measured_fraction_theta_full 0.987
_diffrn_measured_fraction_theta_max 0.987
_diffrn_radiation_monochromator graphite
_diffrn_radiation_source 'fine-focus sealed tube'
_diffrn_radiation_type MoK\a
_diffrn_radiation_wavelength 0.71073
_diffrn_reflns_av_R_equivalents 0.0352
_diffrn_reflns_av_sigmaI/netI 0.0416
_diffrn_reflns_limit_h_max 11
_diffrn_reflns_limit_h_min -14
_diffrn_reflns_limit_k_max 17
_diffrn_reflns_limit_k_min -16
_diffrn_reflns_limit_l_max 22
_diffrn_reflns_limit_l_min -13
_diffrn_reflns_number 13793
_diffrn_reflns_theta_full 24.37
_diffrn_reflns_theta_max 24.37
_diffrn_reflns_theta_min 1.88
_exptl_absorpt_coefficient_mu 0.913
_exptl_absorpt_correction_T_max 0.8245
_exptl_absorpt_correction_T_min 0.7778
_exptl_absorpt_correction_type multi-scan
_exptl_absorpt_process_details sadabs
_exptl_crystal_colour colorless
_exptl_crystal_density_diffrn 1.570
_exptl_crystal_density_method 'not measured'
_exptl_crystal_description block
_exptl_crystal_F_000 1448
_exptl_crystal_size_max 0.29
_exptl_crystal_size_mid 0.25
_exptl_crystal_size_min 0.22
_refine_diff_density_max 1.072
_refine_diff_density_min -1.205
_refine_diff_density_rms 0.253
_refine_ls_extinction_method none
_refine_ls_goodness_of_fit_ref 1.045
_refine_ls_hydrogen_treatment constr
_refine_ls_matrix_type full
_refine_ls_number_parameters 415
_refine_ls_number_reflns 4826
_refine_ls_number_restraints 0
_refine_ls_restrained_S_all 1.045
_refine_ls_R_factor_all 0.0893
_refine_ls_R_factor_gt 0.0568
_refine_ls_shift/su_max 0.109
_refine_ls_shift/su_mean 0.012
_refine_ls_structure_factor_coef Fsqd
_refine_ls_weighting_details 'calc w=1/[\s^2^(Fo^2^)+(0.2000P)^2^+0.0000P] where P=(Fo^2^+2Fc^2^)/3'
_refine_ls_weighting_scheme calc
_refine_ls_wR_factor_gt 0.1839
_refine_ls_wR_factor_ref 0.2621
_reflns_number_gt 3448
_reflns_number_total 4826
_reflns_threshold_expression >2sigma(I)
_cod_data_source_file c3ce41120f.txt
_cod_data_source_block 2
_cod_original_sg_symbol_H-M P21/c
_cod_database_code 7210598

loop_
_symmetry_equiv_pos_as_xyz
'x, y, z'
'-x, y+1/2, -z+1/2'
'-x, -y, -z'
'x, -y-1/2, z-1/2'

loop_
_atom_site_label
_atom_site_type_symbol
_atom_site_fract_x
_atom_site_fract_y
_atom_site_fract_z
_atom_site_U_iso_or_equiv
_atom_site_adp_type
_atom_site_occupancy
_atom_site_symmetry_multiplicity
_atom_site_calc_flag
_atom_site_refinement_flags
C1 C 0.1156(5) 0.8499(4) 0.9356(3) 0.0222(12) Uani 1 1 d .
C2 C 0.1875(5) 0.8463(3) 0.8926(3) 0.0178(11) Uani 1 1 d .
C3 C 0.1578(5) 0.9061(4) 0.8278(3) 0.0240(12) Uani 1 1 d .
H3 H 0.0900 0.9453 0.8087 0.029 Uiso 1 1 calc R
C4 C 0.2258(5) 0.9087(4) 0.7912(3) 0.0225(12) Uani 1 1 d .
H4 H 0.2014 0.9471 0.7461 0.027 Uiso 1 1 calc R
C5 C 0.3321(5) 0.8534(3) 0.8216(3) 0.0174(11) Uani 1 1 d .
C6 C 0.3634(5) 0.7921(4) 0.8852(4) 0.0275(13) Uani 1 1 d .
H6 H 0.4326 0.7541 0.9049 0.033 Uiso 1 1 calc R
C7 C 0.2894(5) 0.7880(4) 0.9197(3) 0.0235(12) Uani 1 1 d .
H7 H 0.3087 0.7458 0.9613 0.028 Uiso 1 1 calc R
C8 C 0.4141(5) 0.8613(3) 0.7860(3) 0.0170(11) Uani 1 1 d .
C9 C 0.3632(5) 0.8707(3) 0.6995(3) 0.0141(11) Uani 1 1 d .
C10 C 0.2233(5) 0.8663(3) 0.6326(3) 0.0167(12) Uani 1 1 d .
C11 C 0.4422(5) 0.8817(3) 0.6720(3) 0.0168(12) Uani 1 1 d .
H11 H 0.4071 0.8889 0.6146 0.020 Uiso 1 1 calc R
C12 C 0.5746(5) 0.8824(3) 0.7271(3) 0.0143(11) Uani 1 1 d .
C13 C 0.6256(5) 0.8734(3) 0.8139(3) 0.0152(12) Uani 1 1 d .
C14 C 0.7665(5) 0.8773(3) 0.8804(3) 0.0133(11) Uani 1 1 d .
C15 C 0.5428(5) 0.8642(3) 0.8401(3) 0.0179(12) Uani 1 1 d .
H15 H 0.5766 0.8599 0.8975 0.021 Uiso 1 1 calc R
C16 C 0.6564(5) 0.8876(3) 0.6910(3) 0.0131(11) Uani 1 1 d .
C17 C 0.6225(5) 0.9464(4) 0.6236(3) 0.0269(13) Uani 1 1 d .
H17 H 0.5519 0.9831 0.6028 0.032 Uiso 1 1 calc R
C18 C 0.6915(5) 0.9502(4) 0.5883(3) 0.0254(13) Uani 1 1 d .
H18 H 0.6680 0.9895 0.5438 0.030 Uiso 1 1 calc R
C19 C 0.7984(5) 0.8949(3) 0.6190(3) 0.0194(12) Uani 1 1 d .
C20 C 0.8296(5) 0.8356(4) 0.6851(3) 0.0259(13) Uani 1 1 d .
H20 H 0.8972 0.7962 0.7046 0.031 Uiso 1 1 calc R
C21 C 0.7609(5) 0.8355(4) 0.7210(3) 0.0238(12) Uani 1 1 d .
H21 H 0.7865 0.7987 0.7674 0.029 Uiso 1 1 calc R
C22 C 0.8744(5) 0.8922(4) 0.5782(3) 0.0196(12) Uani 1 1 d .
C23 C 0.8164(6) 0.8807(4) 1.0891(5) 0.0442(18) Uani 1 1 d .
H23A H 0.8006 0.8811 1.1331 0.066 Uiso 1 1 calc R
H23B H 0.7814 0.8270 1.0560 0.066 Uiso 1 1 calc R
H23C H 0.7776 0.9326 1.0538 0.066 Uiso 1 1 calc R
C24 C 0.9846(14) 0.8837(4) 1.1347(7) 0.095(5) Uani 1 1 d .
C25 C 0.9943(10) 0.8808(4) 1.2646(5) 0.071(3) Uani 1 1 d .
H25A H 1.0323 0.9339 1.2982 0.107 Uiso 1 1 calc R
H25B H 1.0369 0.8283 1.2976 0.107 Uiso 1 1 calc R
H25C H 0.9068 0.8784 1.2457 0.107 Uiso 1 1 calc R
C26 C 1.1722(7) 0.8858(5) 1.2356(5) 0.053(2) Uani 1 1 d .
H26A H 1.1961 0.8311 1.2208 0.080 Uiso 1 1 calc R
H26B H 1.2180 0.8908 1.2958 0.080 Uiso 1 1 calc R
H26C H 1.1915 0.9364 1.2131 0.080 Uiso 1 1 calc R
C27 C 0.6159(11) 0.6206(4) 0.8433(7) 0.066(3) Uani 1 1 d .
H27A H 0.6248 0.5603 0.8642 0.098 Uiso 1 1 calc R
H27B H 0.5341 0.6436 0.8260 0.098 Uiso 1 1 calc R
H27C H 0.6801 0.6583 0.8869 0.098 Uiso 1 1 calc R
C28 C 0.6296(7) 0.6202(4) 0.7681(5) 0.0400(18) Uani 1 1 d .
C29 C 0.4009(9) 0.6256(5) 0.6718(9) 0.095(5) Uani 1 1 d .
H29A H 0.4015 0.6225 0.7225 0.142 Uiso 1 1 calc R
H29B H 0.3507 0.5771 0.6350 0.142 Uiso 1 1 calc R
H29C H 0.3655 0.6822 0.6443 0.142 Uiso 1 1 calc R
C30 C 0.5423(10) 0.6144(7) 0.6207(6) 0.099(4) Uani 1 1 d .
H30A H 0.5482 0.6746 0.6045 0.149 Uiso 1 1 calc R
H30B H 0.4717 0.5842 0.5738 0.149 Uiso 1 1 calc R
H30C H 0.6185 0.5821 0.6380 0.149 Uiso 1 1 calc R
Mn1 Mn 0.99281(7) 0.75129(4) 1.01530(5) 0.0136(3) Uani 1 1 d .
Mn2 Mn 1.0000 1.0000 1.0000 0.0138(4) Uani 1 2 d S
Mn3 Mn 1.0000 0.5000 1.0000 0.0153(4) Uani 1 2 d S
N1 N 1.0049(15) 0.8838(4) 1.1928(8) 0.131(6) Uani 1 1 d .
N2 N 0.5243(6) 0.6183(4) 0.6914(5) 0.066(2) Uani 1 1 d .
O1 O 0.0981(4) 0.7757(3) 0.9588(3) 0.0329(10) Uani 1 1 d .
O2 O 0.0850(4) 0.9247(3) 0.9455(3) 0.0335(10) Uani 1 1 d .
O3 O 0.1690(4) 0.7919(3) 0.6234(2) 0.0330(10) Uani 1 1 d .
O4 O 0.1714(3) 0.9355(3) 0.5901(3) 0.0366(11) Uani 1 1 d .
O5 O 0.8177(3) 0.8041(2) 0.9139(2) 0.0257(9) Uani 1 1 d .
O6 O 0.8178(3) 0.9532(2) 0.8987(2) 0.0272(9) Uani 1 1 d .
O7 O 0.8993(4) 0.9649(3) 0.5593(3) 0.0322(10) Uani 1 1 d .
O8 O 0.9017(4) 0.8148(3) 0.5667(3) 0.0339(10) Uani 1 1 d .
O9 O 1.0075(4) 0.8822(2) 1.0795(2) 0.0221(9) Uani 1 1 d .
O10 O 0.9451(4) 0.6268(2) 0.9241(2) 0.0226(9) Uani 1 1 d .
H10A H 0.8555 0.6259 0.8808 0.027 Uiso 1 1 calc R
H10B H 0.9912 0.6318 0.8969 0.027 Uiso 1 1 calc R
O11 O 0.7353(4) 0.6184(3) 0.7790(3) 0.0409(12) Uani 1 1 d .

loop_
_atom_site_aniso_label
_atom_site_aniso_U_11
_atom_site_aniso_U_22
_atom_site_aniso_U_33
_atom_site_aniso_U_23
_atom_site_aniso_U_13
_atom_site_aniso_U_12
C1 0.019(3) 0.027(3) 0.020(3) -0.003(2) 0.011(2) -0.004(2)
C2 0.017(3) 0.021(3) 0.021(3) -0.005(2) 0.013(2) -0.006(2)
C3 0.023(3) 0.026(3) 0.024(3) 0.002(2) 0.014(3) 0.008(2)
C4 0.024(3) 0.029(3) 0.021(3) 0.006(2) 0.017(2) 0.010(2)
C5 0.017(3) 0.021(3) 0.010(3) -0.003(2) 0.004(2) -0.005(2)
C6 0.027(3) 0.033(3) 0.029(3) 0.012(3) 0.020(3) 0.010(3)
C7 0.023(3) 0.029(3) 0.026(3) 0.009(2) 0.019(3) 0.010(2)
C8 0.017(3) 0.018(3) 0.018(3) 0.001(2) 0.010(2) 0.002(2)
C9 0.016(3) 0.010(2) 0.017(3) 0.0011(18) 0.010(2) 0.0012(18)
C10 0.013(3) 0.025(3) 0.012(3) -0.003(2) 0.007(2) -0.001(2)
C11 0.016(3) 0.023(3) 0.010(3) -0.0023(19) 0.006(2) 0.000(2)
C12 0.015(3) 0.015(3) 0.014(3) -0.0012(19) 0.009(2) -0.0010(19)
C13 0.014(3) 0.014(3) 0.017(3) 0.0009(19) 0.008(2) -0.0001(18)
C14 0.013(3) 0.015(3) 0.013(3) 0.0010(19) 0.007(2) -0.0004(19)
C15 0.017(3) 0.024(3) 0.011(3) 0.003(2) 0.007(2) 0.005(2)
C16 0.013(3) 0.016(2) 0.009(2) -0.0001(19) 0.005(2) -0.0057(19)
C17 0.030(3) 0.031(3) 0.021(3) 0.007(2) 0.014(3) 0.007(2)
C18 0.028(3) 0.034(3) 0.027(3) 0.010(2) 0.023(3) 0.010(2)
C19 0.018(3) 0.019(3) 0.025(3) -0.004(2) 0.015(3) -0.002(2)
C20 0.028(3) 0.030(3) 0.023(3) 0.004(2) 0.016(3) 0.003(2)
C21 0.029(3) 0.026(3) 0.020(3) 0.009(2) 0.016(3) 0.010(2)
C22 0.018(3) 0.028(3) 0.018(3) -0.005(2) 0.013(2) 0.004(2)
C23 0.026(4) 0.054(5) 0.047(5) -0.005(3) 0.016(3) 0.005(3)
C24 0.251(15) 0.014(4) 0.098(8) -0.001(4) 0.145(10) 0.000(5)
C25 0.163(11) 0.039(5) 0.063(6) 0.000(4) 0.095(8) -0.001(5)
C26 0.051(5) 0.058(5) 0.033(4) -0.009(3) 0.012(4) 0.008(4)
C27 0.106(8) 0.031(4) 0.089(7) -0.007(4) 0.072(7) -0.004(4)
C28 0.042(5) 0.024(3) 0.046(4) 0.005(3) 0.019(4) 0.008(3)
C29 0.041(6) 0.055(6) 0.151(12) -0.006(5) 0.028(7) 0.002(4)
C30 0.065(7) 0.130(10) 0.041(5) 0.006(5) -0.010(5) 0.030(6)
Mn1 0.0114(5) 0.0154(5) 0.0141(5) 0.0028(3) 0.0071(4) 0.0017(3)
Mn2 0.0114(6) 0.0151(6) 0.0147(6) -0.0012(4) 0.0070(5) -0.0001(4)
Mn3 0.0135(7) 0.0151(6) 0.0156(6) -0.0051(4) 0.0069(5) -0.0017(4)
N1 0.342(18) 0.028(4) 0.157(10) 0.013(4) 0.221(12) 0.023(6)
N2 0.041(4) 0.045(4) 0.070(5) 0.010(3) 0.003(4) 0.006(3)
O1 0.038(2) 0.030(2) 0.053(3) 0.007(2) 0.039(2) 0.0016(19)
O2 0.043(3) 0.031(2) 0.045(3) -0.0023(19) 0.036(2) 0.0084(19)
O3 0.026(2) 0.030(2) 0.027(2) -0.0028(18) 0.0046(19) -0.0138(18)
O4 0.018(2) 0.034(2) 0.037(2) 0.014(2) 0.0017(19) 0.0022(18)
O5 0.016(2) 0.024(2) 0.023(2) 0.0020(16) 0.0023(17) 0.0022(16)
O6 0.019(2) 0.028(2) 0.024(2) 0.0009(16) 0.0049(17) -0.0063(16)
O7 0.045(3) 0.025(2) 0.051(3) 0.0064(18) 0.042(2) 0.0010(18)
O8 0.045(3) 0.030(2) 0.046(3) -0.0024(19) 0.038(2) 0.0030(19)
O9 0.034(2) 0.0164(19) 0.019(2) 0.0005(14) 0.0168(19) -0.0012(15)
O10 0.025(2) 0.025(2) 0.017(2) 0.0017(14) 0.0106(17) 0.0024(15)
O11 0.019(2) 0.055(3) 0.040(3) 0.005(2) 0.011(2) 0.0073(18)

loop_
_atom_type_symbol
_atom_type_description
_atom_type_scat_dispersion_real
_atom_type_scat_dispersion_imag
_atom_type_scat_source
C C 0.0033 0.0016 'International Tables Vol C Tables 4.2.6.8 and 6.1.1.4'
H H 0.0000 0.0000 'International Tables Vol C Tables 4.2.6.8 and 6.1.1.4'
Mn Mn 0.3368 0.7283 'International Tables Vol C Tables 4.2.6.8 and 6.1.1.4'
N N 0.0061 0.0033 'International Tables Vol C Tables 4.2.6.8 and 6.1.1.4'
O O 0.0106 0.0060 'International Tables Vol C Tables 4.2.6.8 and 6.1.1.4'

loop_
_geom_angle_atom_site_label_1
_geom_angle_atom_site_label_2
_geom_angle_atom_site_label_3
_geom_angle
_geom_angle_site_symmetry_1
_geom_angle_site_symmetry_3
O2 C1 O1 127.8(5) . .
O2 C1 C2 116.6(5) . .
O1 C1 C2 115.6(5) . .
C3 C2 C7 117.9(5) . .
C3 C2 C1 120.1(5) . .
C7 C2 C1 121.8(5) . .
C4 C3 C2 121.7(5) . .
C4 C3 H3 119.2 . .
C2 C3 H3 119.2 . .
C3 C4 C5 120.1(5) . .
C3 C4 H4 119.9 . .
C5 C4 H4 119.9 . .
C6 C5 C4 119.7(5) . .
C6 C5 C8 119.9(5) . .
C4 C5 C8 120.4(4) . .
C5 C6 C7 119.2(5) . .
C5 C6 H6 120.4 . .
C7 C6 H6 120.4 . .
C2 C7 C6 121.2(5) . .
C2 C7 H7 119.4 . .
C6 C7 H7 119.4 . .
C15 C8 C9 118.0(5) . .
C15 C8 C5 119.3(5) . .
C9 C8 C5 122.6(5) . .
C11 C9 C8 119.7(5) . .
C11 C9 C10 116.5(5) . .
C8 C9 C10 123.7(5) . .
O4 C10 O3 125.2(5) . .
O4 C10 C9 117.9(4) . .
O3 C10 C9 116.9(4) . .
C9 C11 C12 122.5(5) . .
C9 C11 H11 118.7 . .
C12 C11 H11 118.7 . .
C11 C12 C13 117.7(5) . .
C11 C12 C16 119.4(5) . .
C13 C12 C16 122.8(5) . .
C15 C13 C12 118.4(5) . .
C15 C13 C14 118.5(5) . .
C12 C13 C14 123.1(5) . .
O5 C14 O6 126.6(5) . .
O5 C14 C13 115.9(4) . .
O6 C14 C13 117.4(4) . .
C8 C15 C13 123.7(5) . .
C8 C15 H15 118.2 . .
C13 C15 H15 118.2 . .
C21 C16 C17 118.5(5) . .
C21 C16 C12 121.8(4) . .
C17 C16 C12 119.7(4) . .
C18 C17 C16 121.0(5) . .
C18 C17 H17 119.5 . .
C16 C17 H17 119.5 . .
C17 C18 C19 120.1(5) . .
C17 C18 H18 120.0 . .
C19 C18 H18 120.0 . .
C20 C19 C18 118.2(5) . .
C20 C19 C22 119.4(5) . .
C18 C19 C22 122.2(5) . .
C21 C20 C19 120.2(5) . .
C21 C20 H20 119.9 . .
C19 C20 H20 119.9 . .
C16 C21 C20 121.9(5) . .
C16 C21 H21 119.1 . .
C20 C21 H21 119.1 . .
O7 C22 O8 127.9(5) . .
O7 C22 C19 117.2(4) . .
O8 C22 C19 114.9(5) . .
C24 C23 H23A 109.5 . .
C24 C23 H23B 109.5 . .
H23A C23 H23B 109.5 . .
C24 C23 H23C 109.5 . .
H23A C23 H23C 109.5 . .
H23B C23 H23C 109.5 . .
N1 C24 O9 156.0(18) . .
N1 C24 C23 93.1(13) . .
O9 C24 C23 110.8(9) . .
N1 C25 H25A 109.5 . .
N1 C25 H25B 109.4 . .
H25A C25 H25B 109.5 . .
N1 C25 H25C 109.5 . .
H25A C25 H25C 109.5 . .
H25B C25 H25C 109.5 . .
N1 C26 H26A 109.5 . .
N1 C26 H26B 109.5 . .
H26A C26 H26B 109.5 . .
N1 C26 H26C 109.5 . .
H26A C26 H26C 109.5 . .
H26B C26 H26C 109.5 . .
C28 C27 H27A 109.5 . .
C28 C27 H27B 109.5 . .
H27A C27 H27B 109.5 . .
C28 C27 H27C 109.4 . .
H27A C27 H27C 109.5 . .
H27B C27 H27C 109.5 . .
O11 C28 N2 121.8(8) . .
O11 C28 C27 120.5(7) . .
N2 C28 C27 117.6(8) . .
N2 C29 H29A 109.5 . .
N2 C29 H29B 109.5 . .
H29A C29 H29B 109.5 . .
N2 C29 H29C 109.5 . .
H29A C29 H29C 109.5 . .
H29B C29 H29C 109.5 . .
N2 C30 H30A 109.5 . .
N2 C30 H30B 109.4 . .
H30A C30 H30B 109.5 . .
N2 C30 H30C 109.5 . .
H30A C30 H30C 109.5 . .
H30B C30 H30C 109.5 . .
O8 Mn1 O5 91.58(16) 4_576 .
O8 Mn1 O3 87.90(17) 4_576 4_676
O5 Mn1 O3 175.00(15) . 4_676
O8 Mn1 O1 162.04(16) 4_576 1_655
O5 Mn1 O1 96.26(16) . 1_655
O3 Mn1 O1 85.65(17) 4_676 1_655
O8 Mn1 O9 93.14(15) 4_576 .
O5 Mn1 O9 84.77(14) . .
O3 Mn1 O9 90.29(15) 4_676 .
O1 Mn1 O9 103.62(15) 1_655 .
O8 Mn1 O10 89.44(15) 4_576 .
O5 Mn1 O10 84.45(14) . .
O3 Mn1 O10 100.51(14) 4_676 .
O1 Mn1 O10 75.33(15) 1_655 .
O9 Mn1 O10 168.98(13) . .
O6 Mn2 O6 180.000(1) 3_777 .
O6 Mn2 O2 88.58(16) 3_777 3_677
O6 Mn2 O2 91.42(16) . 3_677
O6 Mn2 O2 91.42(16) 3_777 1_655
O6 Mn2 O2 88.58(16) . 1_655
O2 Mn2 O2 180.000(2) 3_677 1_655
O6 Mn2 O9 88.90(14) 3_777 3_777
O6 Mn2 O9 91.10(14) . 3_777
O2 Mn2 O9 93.96(14) 3_677 3_777
O2 Mn2 O9 86.04(14) 1_655 3_777
O6 Mn2 O9 91.10(14) 3_777 .
O6 Mn2 O9 88.90(14) . .
O2 Mn2 O9 86.04(14) 3_677 .
O2 Mn2 O9 93.96(14) 1_655 .
O9 Mn2 O9 180.000(1) 3_777 .
O4 Mn3 O4 180.000(1) 4_676 2_646
O4 Mn3 O7 95.99(16) 4_676 4_576
O4 Mn3 O7 84.01(17) 2_646 4_576
O4 Mn3 O7 84.01(17) 4_676 2_746
O4 Mn3 O7 95.99(16) 2_646 2_746
O7 Mn3 O7 180.000(2) 4_576 2_746
O4 Mn3 O10 92.28(15) 4_676 3_767
O4 Mn3 O10 87.72(15) 2_646 3_767
O7 Mn3 O10 86.07(14) 4_576 3_767
O7 Mn3 O10 93.93(14) 2_746 3_767
O4 Mn3 O10 87.72(15) 4_676 .
O4 Mn3 O10 92.28(15) 2_646 .
O7 Mn3 O10 93.93(14) 4_576 .
O7 Mn3 O10 86.07(14) 2_746 .
O10 Mn3 O10 180.000(1) 3_767 .
C24 N1 C25 162.8(19) . .
C24 N1 C26 91.6(12) . .
C25 N1 C26 105.5(10) . .
C28 N2 C29 126.4(11) . .
C28 N2 C30 115.8(8) . .
C29 N2 C30 117.7(9) . .
C1 O1 Mn1 127.0(4) . 1_455
C1 O2 Mn2 145.5(4) . 1_455
C10 O3 Mn1 126.7(3) . 4_475
C10 O4 Mn3 147.0(4) . 2_656
C14 O5 Mn1 140.6(3) . .
C14 O6 Mn2 132.7(3) . .
C22 O7 Mn3 132.6(3) . 2_756
C22 O8 Mn1 141.0(4) . 4_575
C24 O9 Mn1 119.2(4) . .
C24 O9 Mn2 127.4(4) . .
Mn1 O9 Mn2 110.05(15) . .
Mn3 O10 Mn1 108.61(15) . .
Mn3 O10 H10A 110.0 . .
Mn1 O10 H10A 110.0 . .
Mn3 O10 H10B 110.0 . .
Mn1 O10 H10B 110.0 . .
H10A O10 H10B 108.3 . .

loop_
_geom_bond_atom_site_label_1
_geom_bond_atom_site_label_2
_geom_bond_distance
_geom_bond_site_symmetry_2
C1 O2 1.224(7) .
C1 O1 1.249(7) .
C1 C2 1.517(7) .
C2 C3 1.392(8) .
C2 C7 1.396(7) .
C3 C4 1.370(8) .
C3 H3 0.9300 .
C4 C5 1.402(7) .
C4 H4 0.9300 .
C5 C6 1.385(7) .
C5 C8 1.519(7) .
C6 C7 1.406(7) .
C6 H6 0.9300 .
C7 H7 0.9300 .
C8 C15 1.370(8) .
C8 C9 1.405(7) .
C9 C11 1.367(8) .
C9 C10 1.513(8) .
C10 O4 1.247(6) .
C10 O3 1.260(6) .
C11 C12 1.409(8) .
C11 H11 0.9300 .
C12 C13 1.410(8) .
C12 C16 1.522(7) .
C13 C15 1.389(8) .
C13 C14 1.521(7) .
C14 O5 1.247(6) .
C14 O6 1.250(6) .
C15 H15 0.9300 .
C16 C21 1.358(7) .
C16 C17 1.408(7) .
C17 C18 1.361(8) .
C17 H17 0.9300 .
C18 C19 1.407(7) .
C18 H18 0.9300 .
C19 C20 1.401(8) .
C19 C22 1.528(7) .
C20 C21 1.366(8) .
C20 H20 0.9300 .
C21 H21 0.9300 .
C22 O7 1.230(6) .
C22 O8 1.253(6) .
C23 C24 1.806(16) .
C23 H23A 0.9600 .
C23 H23B 0.9600 .
C23 H23C 0.9600 .
C24 N1 0.987(12) .
C24 O9 1.230(10) .
C25 N1 1.439(10) .
C25 H25A 0.9600 .
C25 H25B 0.9600 .
C25 H25C 0.9600 .
C26 N1 1.805(16) .
C26 H26A 0.9600 .
C26 H26B 0.9600 .
C26 H26C 0.9600 .
C27 C28 1.529(12) .
C27 H27A 0.9600 .
C27 H27B 0.9600 .
C27 H27C 0.9600 .
C28 O11 1.235(9) .
C28 N2 1.332(10) .
C29 N2 1.397(13) .
C29 H29A 0.9600 .
C29 H29B 0.9600 .
C29 H29C 0.9600 .
C30 N2 1.479(15) .
C30 H30A 0.9600 .
C30 H30B 0.9600 .
C30 H30C 0.9600 .
Mn1 O8 2.114(4) 4_576
Mn1 O5 2.135(3) .
Mn1 O3 2.141(4) 4_676
Mn1 O1 2.149(4) 1_655
Mn1 O9 2.246(3) .
Mn1 O10 2.373(3) .
Mn2 O6 2.155(3) 3_777
Mn2 O6 2.155(3) .
Mn2 O2 2.165(4) 3_677
Mn2 O2 2.165(4) 1_655
Mn2 O9 2.276(3) 3_777
Mn2 O9 2.276(3) .
Mn3 O4 2.118(4) 4_676
Mn3 O4 2.118(4) 2_646
Mn3 O7 2.175(4) 4_576
Mn3 O7 2.175(4) 2_746
Mn3 O10 2.236(3) 3_767
Mn3 O10 2.236(3) .
O1 Mn1 2.149(4) 1_455
O2 Mn2 2.165(4) 1_455
O3 Mn1 2.141(4) 4_475
O4 Mn3 2.118(4) 2_656
O7 Mn3 2.175(4) 2_756
O8 Mn1 2.114(4) 4_575
O10 H10A 0.9700 .
O10 H10B 0.9700 .

loop_
_geom_torsion_atom_site_label_1
_geom_torsion_atom_site_label_2
_geom_torsion_atom_site_label_3
_geom_torsion_atom_site_label_4
_geom_torsion
_geom_torsion_site_symmetry_1
_geom_torsion_site_symmetry_4
O2 C1 C2 C3 -36.7(7) . .
O1 C1 C2 C3 145.4(5) . .
O2 C1 C2 C7 139.2(5) . .
O1 C1 C2 C7 -38.8(7) . .
C7 C2 C3 C4 -0.2(8) . .
C1 C2 C3 C4 175.8(5) . .
C2 C3 C4 C5 -3.2(9) . .
C3 C4 C5 C6 4.1(8) . .
C3 C4 C5 C8 -175.1(5) . .
C4 C5 C6 C7 -1.6(8) . .
C8 C5 C6 C7 177.6(5) . .
C3 C2 C7 C6 2.8(8) . .
C1 C2 C7 C6 -173.2(5) . .
C5 C6 C7 C2 -1.9(9) . .
C6 C5 C8 C15 -45.2(7) . .
C4 C5 C8 C15 133.9(5) . .
C6 C5 C8 C9 138.3(5) . .
C4 C5 C8 C9 -42.6(7) . .
C15 C8 C9 C11 0.5(7) . .
C5 C8 C9 C11 177.0(5) . .
C15 C8 C9 C10 178.2(4) . .
C5 C8 C9 C10 -5.2(7) . .
C11 C9 C10 O4 -66.4(6) . .
C8 C9 C10 O4 115.9(6) . .
C11 C9 C10 O3 112.5(5) . .
C8 C9 C10 O3 -65.3(6) . .
C8 C9 C11 C12 1.1(7) . .
C10 C9 C11 C12 -176.8(4) . .
C9 C11 C12 C13 -1.4(7) . .
C9 C11 C12 C16 175.3(4) . .
C11 C12 C13 C15 0.0(6) . .
C16 C12 C13 C15 -176.5(4) . .
C11 C12 C13 C14 -177.2(4) . .
C16 C12 C13 C14 6.3(7) . .
C15 C13 C14 O5 75.9(6) . .
C12 C13 C14 O5 -106.9(5) . .
C15 C13 C14 O6 -100.9(5) . .
C12 C13 C14 O6 76.3(6) . .
C9 C8 C15 C13 -1.9(7) . .
C5 C8 C15 C13 -178.6(5) . .
C12 C13 C15 C8 1.6(7) . .
C14 C13 C15 C8 179.0(4) . .
C11 C12 C16 C21 -136.6(5) . .
C13 C12 C16 C21 39.9(7) . .
C11 C12 C16 C17 42.1(6) . .
C13 C12 C16 C17 -141.4(5) . .
C21 C16 C17 C18 0.9(8) . .
C12 C16 C17 C18 -177.8(5) . .
C16 C17 C18 C19 0.1(8) . .
C17 C18 C19 C20 1.0(8) . .
C17 C18 C19 C22 176.1(5) . .
C18 C19 C20 C21 -3.3(8) . .
C22 C19 C20 C21 -178.5(5) . .
C17 C16 C21 C20 -3.2(8) . .
C12 C16 C21 C20 175.5(5) . .
C19 C20 C21 C16 4.5(9) . .
C20 C19 C22 O7 -140.2(6) . .
C18 C19 C22 O7 44.8(8) . .
C20 C19 C22 O8 41.1(7) . .
C18 C19 C22 O8 -133.9(5) . .
O9 C24 N1 C25 -171.7(17) . .
C23 C24 N1 C25 5(3) . .
O9 C24 N1 C26 3(2) . .
C23 C24 N1 C26 179.6(4) . .
O11 C28 N2 C29 -175.8(6) . .
C27 C28 N2 C29 6.8(10) . .
O11 C28 N2 C30 -0.3(9) . .
C27 C28 N2 C30 -177.8(6) . .
O2 C1 O1 Mn1 5.9(9) . 1_455
C2 C1 O1 Mn1 -176.4(3) . 1_455
O1 C1 O2 Mn2 2.9(11) . 1_455
C2 C1 O2 Mn2 -174.8(4) . 1_455
O4 C10 O3 Mn1 18.4(8) . 4_475
C9 C10 O3 Mn1 -160.4(3) . 4_475
O3 C10 O4 Mn3 9.6(11) . 2_656
C9 C10 O4 Mn3 -171.7(5) . 2_656
O6 C14 O5 Mn1 5.4(9) . .
C13 C14 O5 Mn1 -171.0(4) . .
O8 Mn1 O5 C14 124.2(6) 4_576 .
O3 Mn1 O5 C14 40(2) 4_676 .
O1 Mn1 O5 C14 -72.0(6) 1_655 .
O9 Mn1 O5 C14 31.2(6) . .
O10 Mn1 O5 C14 -146.5(6) . .
O5 C14 O6 Mn2 -9.0(8) . .
C13 C14 O6 Mn2 167.4(3) . .
O6 Mn2 O6 C14 -42(16) 3_777 .
O2 Mn2 O6 C14 -110.9(5) 3_677 .
O2 Mn2 O6 C14 69.1(5) 1_655 .
O9 Mn2 O6 C14 155.1(5) 3_777 .
O9 Mn2 O6 C14 -24.9(5) . .
O8 C22 O7 Mn3 -0.6(10) . 2_756
C19 C22 O7 Mn3 -179.2(3) . 2_756
O7 C22 O8 Mn1 -0.8(11) . 4_575
C19 C22 O8 Mn1 177.8(4) . 4_575
N1 C24 O9 Mn1 99(2) . .
C23 C24 O9 Mn1 -77.2(6) . .
N1 C24 O9 Mn2 -103.6(19) . .
C23 C24 O9 Mn2 80.2(7) . .
O8 Mn1 O9 C24 11.6(9) 4_576 .
O5 Mn1 O9 C24 102.9(9) . .
O3 Mn1 O9 C24 -76.3(9) 4_676 .
O1 Mn1 O9 C24 -161.9(8) 1_655 .
O10 Mn1 O9 C24 114.9(10) . .
O8 Mn1 O9 Mn2 -149.42(18) 4_576 .
O5 Mn1 O9 Mn2 -58.12(18) . .
O3 Mn1 O9 Mn2 122.67(18) 4_676 .
O1 Mn1 O9 Mn2 37.1(2) 1_655 .
O10 Mn1 O9 Mn2 -46.1(8) . .
O6 Mn2 O9 C24 79.7(9) 3_777 .
O6 Mn2 O9 C24 -100.3(9) . .
O2 Mn2 O9 C24 -8.8(9) 3_677 .
O2 Mn2 O9 C24 171.2(9) 1_655 .
O9 Mn2 O9 C24 -74(100) 3_777 .
O6 Mn2 O9 Mn1 -121.24(18) 3_777 .
O6 Mn2 O9 Mn1 58.76(18) . .
O2 Mn2 O9 Mn1 150.26(19) 3_677 .
O2 Mn2 O9 Mn1 -29.74(19) 1_655 .
O9 Mn2 O9 Mn1 85(100) 3_777 .
O4 Mn3 O10 Mn1 -45.12(18) 4_676 .
O4 Mn3 O10 Mn1 134.88(18) 2_646 .
O7 Mn3 O10 Mn1 50.73(18) 4_576 .
O7 Mn3 O10 Mn1 -129.27(18) 2_746 .
O10 Mn3 O10 Mn1 -136(100) 3_767 .
O8 Mn1 O10 Mn3 -48.45(18) 4_576 .
O5 Mn1 O10 Mn3 -140.10(18) . .
O3 Mn1 O10 Mn3 39.3(2) 4_676 .
O1 Mn1 O10 Mn3 121.93(19) 1_655 .
O9 Mn1 O10 Mn3 -152.1(6) . .
